data_7104178
loop_
_publ_author_name
'Schmid, Dirk'
'Loscher, Sebastian'
'Gudat, Dietrich'
'Bubrin, Denis'
'Hartenbach, Ingo'
'Schleid, Thomas'
'Benko, Zolt\'an'
'Nyul\'aszi, L\'aszl\'o'

_publ_section_title
;
 Benzo-1,3,2-diazaphospholide and benzo-1,3,2-diazaphospholium: an
 isoelectronic aromatic anion-cation pair.
;
_journal_issue 7
_journal_name_full 'Chemical communications (Cambridge, England)'
_journal_page_first 830
_journal_page_last 832
_journal_paper_doi 10.1039/b817046k
_journal_volume 34
_journal_year 2009
_chemical_formula_moiety 'C14 H20 N2 Na O2 P'
_chemical_formula_sum 'C14 H20 N2 Na O2 P'
_chemical_formula_weight 302.28
_chemical_name_systematic
;
?
;
_space_group_IT_number 9
_symmetry_cell_setting monoclinic
_symmetry_space_group_name_Hall 'C -2yc'
_symmetry_space_group_name_H-M 'C 1 c 1'
_atom_sites_solution_hydrogens geom
_atom_sites_solution_primary direct
_atom_sites_solution_secondary difmap
_audit_creation_method SHELXL-97
_cell_angle_alpha 90.00
_cell_angle_beta 97.22(2)
_cell_angle_gamma 90.00
_cell_formula_units_Z 4
_cell_length_a 15.402(4)
_cell_length_b 8.6206(15)
_cell_length_c 12.500(3)
_cell_measurement_reflns_used 51
_cell_measurement_temperature 173(2)
_cell_measurement_theta_max 12.5
_cell_measurement_theta_min 4
_cell_volume 1646.6(6)
_computing_cell_refinement 'XScans v. 2.10b'
_computing_data_collection 'XScans v. 2.10b'
_computing_data_reduction 'XScans v. 2.10b'
_computing_structure_refinement 'SHELXL-97 (Sheldrick, 1997)'
_computing_structure_solution 'SHELXS-97 (Sheldrick, 1990)'
_diffrn_ambient_temperature 173(2)
_diffrn_measured_fraction_theta_full 0.999
_diffrn_measured_fraction_theta_max 0.999
_diffrn_measurement_device_type 'Siemens P4'
_diffrn_measurement_method '\o 2\t'
_diffrn_radiation_monochromator graphite
_diffrn_radiation_source 'fine-focus sealed tube'
_diffrn_radiation_type MoK\a
_diffrn_radiation_wavelength 0.71073
_diffrn_reflns_av_R_equivalents 0.0267
_diffrn_reflns_av_sigmaI/netI 0.0339
_diffrn_reflns_limit_h_max 18
_diffrn_reflns_limit_h_min -4
_diffrn_reflns_limit_k_max 10
_diffrn_reflns_limit_k_min -2
_diffrn_reflns_limit_l_max 14
_diffrn_reflns_limit_l_min -15
_diffrn_reflns_number 2065
_diffrn_reflns_theta_full 25.99
_diffrn_reflns_theta_max 25.99
_diffrn_reflns_theta_min 2.67
_exptl_absorpt_coefficient_mu 0.195
_exptl_absorpt_correction_type none
_exptl_crystal_colour colorless
_exptl_crystal_density_diffrn 1.219
_exptl_crystal_density_method 'not measured'
_exptl_crystal_description stick
_exptl_crystal_F_000 640
_exptl_crystal_size_max 0.5
_exptl_crystal_size_mid 0.3
_exptl_crystal_size_min 0.2
_refine_diff_density_max 0.254
_refine_diff_density_min -0.174
_refine_diff_density_rms 0.040
_refine_ls_abs_structure_details 'Flack H D (1983), Acta Cryst. A39, 876-881'
_refine_ls_abs_structure_Flack 0.00(13)
_refine_ls_extinction_method none
_refine_ls_goodness_of_fit_ref 0.995
_refine_ls_hydrogen_treatment constr
_refine_ls_matrix_type full
_refine_ls_number_parameters 181
_refine_ls_number_reflns 1780
_refine_ls_number_restraints 2
_refine_ls_restrained_S_all 0.994
_refine_ls_R_factor_all 0.0399
_refine_ls_R_factor_gt 0.0362
_refine_ls_shift/su_max 0.001
_refine_ls_shift/su_mean 0.000
_refine_ls_structure_factor_coef Fsqd
_refine_ls_weighting_details 'calc w=1/[\s^2^(Fo^2^)+(0.0691P)^2^+0.0000P] where P=(Fo^2^+2Fc^2^)/3'
_refine_ls_weighting_scheme calc
_refine_ls_wR_factor_gt 0.0971
_refine_ls_wR_factor_ref 0.0987
_reflns_number_gt 1596
_reflns_number_total 1780
_reflns_threshold_expression >2sigma(I)
_cod_data_source_file b817046k.txt
_cod_data_source_block s02neu
_cod_original_sg_symbol_H-M Cc
_cod_database_code 7104178

loop_
_symmetry_equiv_pos_as_xyz
'x, y, z'
'x, -y, z+1/2'
'x+1/2, y+1/2, z'
'x+1/2, -y+1/2, z+1/2'

loop_
_atom_site_label
_atom_site_type_symbol
_atom_site_fract_x
_atom_site_fract_y
_atom_site_fract_z
_atom_site_U_iso_or_equiv
_atom_site_adp_type
_atom_site_occupancy
_atom_site_symmetry_multiplicity
_atom_site_calc_flag
_atom_site_refinement_flags
_atom_site_disorder_assembly
_atom_site_disorder_group
P P 0.62308(5) 0.05718(9) 0.44658(6) 0.0429(2) Uani 1 1 d . . .
Na Na 0.63498(8) 0.18074(12) 0.17442(8) 0.0398(3) Uani 1 1 d . . .
N2 N 0.68029(18) 0.0689(3) 0.3442(2) 0.0427(6) Uani 1 1 d . . .
N1 N 0.68883(16) -0.0530(3) 0.52865(19) 0.0394(6) Uani 1 1 d . . .
O30 O 0.48484(17) 0.1777(3) 0.1228(2) 0.0602(7) Uani 1 1 d . . .
C3 C 0.9000(2) -0.1938(4) 0.4521(3) 0.0520(8) Uani 1 1 d . . .
H3A H 0.9497 -0.2542 0.4785 0.062 Uiso 1 1 calc R . .
C2 C 0.8337(2) -0.1730(4) 0.5160(3) 0.0448(7) Uani 1 1 d . . .
H2A H 0.8377 -0.2189 0.5856 0.054 Uiso 1 1 calc R . .
O20 O 0.6529(2) 0.4472(3) 0.2004(2) 0.0669(9) Uani 1 1 d . . .
C1 C 0.76072(19) -0.0838(3) 0.4770(2) 0.0341(6) Uani 1 1 d . . .
C5 C 0.8236(2) -0.0395(4) 0.3081(3) 0.0494(8) Uani 1 1 d . . .
H5A H 0.8205 0.0039 0.2379 0.059 Uiso 1 1 calc R . .
C6 C 0.75543(19) -0.0154(3) 0.3718(2) 0.0363(6) Uani 1 1 d . . .
C4 C 0.8951(2) -0.1273(4) 0.3497(3) 0.0548(8) Uani 1 1 d . . .
H4A H 0.9417 -0.1428 0.3078 0.066 Uiso 1 1 calc R . .
C31 C 0.4239(3) 0.0657(5) 0.1535(4) 0.0772(13) Uani 1 1 d . . .
H31A H 0.4171 0.0751 0.2309 0.093 Uiso 1 1 calc R . .
H31B H 0.4429 -0.0411 0.1388 0.093 Uiso 1 1 calc R . .
C21 C 0.6018(4) 0.5706(5) 0.1507(4) 0.0745(14) Uani 1 1 d . . .
H21A H 0.5461 0.5300 0.1131 0.089 Uiso 1 1 calc R . .
H21B H 0.6338 0.6233 0.0972 0.089 Uiso 1 1 calc R . .
C33 C 0.3707(4) 0.1636(7) -0.0180(7) 0.114(3) Uani 1 1 d . . .
H33A H 0.3870 0.0767 -0.0633 0.136 Uiso 1 1 calc R . .
H33B H 0.3263 0.2292 -0.0606 0.136 Uiso 1 1 calc R . .
C34 C 0.4475(3) 0.2542(7) 0.0262(5) 0.0897(16) Uani 1 1 d . . .
H34A H 0.4905 0.2590 -0.0264 0.108 Uiso 1 1 calc R . .
H34B H 0.4300 0.3614 0.0424 0.108 Uiso 1 1 calc R . .
C32 C 0.3393(3) 0.1067(7) 0.0829(7) 0.118(3) Uani 1 1 d . . .
H32A H 0.3013 0.0145 0.0688 0.141 Uiso 1 1 calc R . .
H32B H 0.3067 0.1885 0.1166 0.141 Uiso 1 1 calc R . .
C24 C 0.6873(4) 0.4994(6) 0.3054(4) 0.0840(15) Uani 1 1 d . . .
H24A H 0.7441 0.5524 0.3040 0.101 Uiso 1 1 calc R . .
H24B H 0.6954 0.4115 0.3566 0.101 Uiso 1 1 calc R . .
C22 C 0.5844(5) 0.6801(7) 0.2352(6) 0.124(3) Uani 1 1 d . . .
H22A H 0.6129 0.7811 0.2254 0.149 Uiso 1 1 calc R . .
H22B H 0.5206 0.6971 0.2337 0.149 Uiso 1 1 calc R . .
C23 C 0.6207(4) 0.6084(8) 0.3359(5) 0.1046(19) Uani 1 1 d . . .
H23A H 0.5748 0.5526 0.3693 0.126 Uiso 1 1 calc R . .
H23B H 0.6477 0.6872 0.3873 0.126 Uiso 1 1 calc R . .

loop_
_atom_site_aniso_label
_atom_site_aniso_U_11
_atom_site_aniso_U_22
_atom_site_aniso_U_33
_atom_site_aniso_U_23
_atom_site_aniso_U_13
_atom_site_aniso_U_12
P 0.0391(4) 0.0491(4) 0.0412(4) 0.0019(3) 0.0076(3) 0.0143(4)
Na 0.0437(6) 0.0414(6) 0.0336(5) 0.0006(5) 0.0022(4) 0.0103(5)
N2 0.0449(14) 0.0454(14) 0.0378(13) 0.0033(10) 0.0046(11) 0.0104(12)
N1 0.0421(14) 0.0413(13) 0.0357(12) 0.0025(10) 0.0083(10) 0.0039(12)
O30 0.0425(13) 0.0648(17) 0.0730(16) 0.0081(13) 0.0056(11) 0.0002(12)
C3 0.0386(17) 0.0442(18) 0.072(2) -0.0119(16) 0.0011(16) 0.0103(15)
C2 0.0475(17) 0.0401(15) 0.0443(15) 0.0007(12) -0.0041(13) 0.0081(14)
O20 0.087(2) 0.0407(12) 0.0669(18) -0.0037(10) -0.0155(16) 0.0103(13)
C1 0.0378(14) 0.0307(13) 0.0340(13) -0.0035(11) 0.0052(11) -0.0008(11)
C5 0.0526(19) 0.0467(17) 0.0523(19) -0.0013(14) 0.0207(16) 0.0004(16)
C6 0.0400(15) 0.0314(13) 0.0376(14) -0.0020(11) 0.0060(12) 0.0019(12)
C4 0.0402(18) 0.0576(19) 0.069(2) -0.0144(18) 0.0180(16) -0.0004(17)
C31 0.090(3) 0.060(2) 0.084(3) -0.008(2) 0.020(3) -0.022(2)
C21 0.088(3) 0.053(2) 0.075(3) 0.0094(19) -0.018(2) 0.016(2)
C33 0.080(4) 0.074(3) 0.171(7) 0.022(4) -0.045(4) 0.007(3)
C34 0.065(3) 0.077(3) 0.119(4) 0.031(3) -0.018(3) 0.002(3)
C32 0.045(2) 0.075(3) 0.233(9) -0.031(4) 0.019(4) -0.015(2)
C24 0.103(4) 0.063(2) 0.075(3) 0.003(2) -0.030(3) -0.006(3)
C22 0.123(5) 0.077(3) 0.156(6) -0.037(4) -0.042(5) 0.051(4)
C23 0.106(4) 0.111(4) 0.099(4) -0.055(4) 0.023(4) -0.031(4)

loop_
_atom_type_symbol
_atom_type_description
_atom_type_scat_dispersion_real
_atom_type_scat_dispersion_imag
_atom_type_scat_source
C C 0.0033 0.0016 'International Tables Vol C Tables 4.2.6.8 and 6.1.1.4'
H H 0.0000 0.0000 'International Tables Vol C Tables 4.2.6.8 and 6.1.1.4'
N N 0.0061 0.0033 'International Tables Vol C Tables 4.2.6.8 and 6.1.1.4'
O O 0.0106 0.0060 'International Tables Vol C Tables 4.2.6.8 and 6.1.1.4'
Na Na 0.0362 0.0249 'International Tables Vol C Tables 4.2.6.8 and 6.1.1.4'
P P 0.1023 0.0942 'International Tables Vol C Tables 4.2.6.8 and 6.1.1.4'

loop_
_geom_angle_atom_site_label_1
_geom_angle_atom_site_label_2
_geom_angle_atom_site_label_3
_geom_angle
_geom_angle_site_symmetry_1
_geom_angle_site_symmetry_3
_geom_angle_publ_flag
N2 P N1 99.92(13) . . ?
O30 Na O20 98.43(11) . . ?
O30 Na N2 114.68(11) . . ?
O20 Na N2 105.15(10) . . ?
O30 Na N1 102.36(10) . 2_554 ?
O20 Na N1 121.24(11) . 2_554 ?
N2 Na N1 114.24(10) . 2_554 ?
C6 N2 P 106.8(2) . . ?
C6 N2 Na 126.0(2) . . ?
P N2 Na 126.79(15) . . ?
C1 N1 P 106.66(19) . . ?
C1 N1 Na 130.7(2) . 2 ?
P N1 Na 119.99(13) . 2 ?
C31 O30 C34 109.2(3) . . ?
C31 O30 Na 126.7(3) . . ?
C34 O30 Na 120.6(3) . . ?
C2 C3 C4 121.1(3) . . ?
C3 C2 C1 119.2(3) . . ?
C21 O20 C24 106.7(3) . . ?
C21 O20 Na 128.9(2) . . ?
C24 O20 Na 117.6(2) . . ?
N1 C1 C2 127.0(3) . . ?
N1 C1 C6 113.2(3) . . ?
C2 C1 C6 119.8(3) . . ?
C4 C5 C6 118.8(3) . . ?
N2 C6 C5 126.9(3) . . ?
N2 C6 C1 113.4(3) . . ?
C5 C6 C1 119.8(3) . . ?
C5 C4 C3 121.3(3) . . ?
O30 C31 C32 103.4(4) . . ?
O20 C21 C22 108.0(4) . . ?
C34 C33 C32 100.9(6) . . ?
O30 C34 C33 106.9(4) . . ?
C33 C32 C31 102.8(4) . . ?
O20 C24 C23 104.4(4) . . ?
C23 C22 C21 105.4(4) . . ?
C22 C23 C24 104.6(5) . . ?

loop_
_geom_bond_atom_site_label_1
_geom_bond_atom_site_label_2
_geom_bond_distance
_geom_bond_site_symmetry_2
_geom_bond_publ_flag
P N2 1.645(3) . ?
P N1 1.649(2) . ?
Na O30 2.322(3) . ?
Na O20 2.332(3) . ?
Na N2 2.356(3) . ?
Na N1 2.367(3) 2_554 ?
N2 C6 1.374(4) . ?
N1 C1 1.376(4) . ?
N1 Na 2.367(3) 2 ?
O30 C31 1.431(5) . ?
O30 C34 1.433(5) . ?
C3 C2 1.386(5) . ?
C3 C4 1.396(6) . ?
C2 C1 1.398(4) . ?
O20 C21 1.419(4) . ?
O20 C24 1.425(5) . ?
C1 C6 1.434(4) . ?
C5 C4 1.382(5) . ?
C5 C6 1.411(4) . ?
C31 C32 1.521(8) . ?
C21 C22 1.466(8) . ?
C33 C34 1.466(7) . ?
C33 C32 1.489(10) . ?
C24 C23 1.476(8) . ?
C22 C23 1.450(9) . ?
